data_7707876
loop_
_publ_author_name
'Yan, Liping'
'Yan, Chenting'
'Xu, Jian'
'Yang, Lele'
'Bian, Gaofeng'
'Wang, Liliang'
'Kira, Mitsuo'
'Li, Zhifang'

_publ_section_title
;
 Diverse reactions of a fluorostannylenoid towards ethynes.
;
_journal_issue 31
_journal_name_full 'Dalton transactions (Cambridge, England : 2003)'
_journal_page_first 10806
_journal_page_last 10810
_journal_paper_doi 10.1039/d1dt01914g
_journal_volume 50
_journal_year 2021
_chemical_formula_sum 'C38 H86 Si8 Sn2'
_chemical_formula_weight 1005.17
_chemical_melting_point 371.0(10)
_chemical_name_systematic 'compound 11'
_space_group_IT_number 2
_space_group_name_Hall '-P 1'
_space_group_name_H-M_alt 'P -1'
_symmetry_cell_setting triclinic
_symmetry_space_group_name_H-M 'P -1'
_atom_sites_solution_hydrogens geom
_atom_sites_solution_primary direct
_atom_sites_solution_secondary difmap
_audit_block_doi 10.5517/ccdc.csd.cc1lhthd
_audit_creation_method SHELXL-97
_audit_update_record
;
2016-04-19 deposited with the CCDC.	2021-07-21 downloaded from the CCDC.
;
_cell_angle_alpha 65.5380(10)
_cell_angle_beta 77.7190(10)
_cell_angle_gamma 85.8960(10)
_cell_formula_units_Z 2
_cell_length_a 11.7540(6)
_cell_length_b 15.3810(8)
_cell_length_c 16.6332(9)
_cell_measurement_reflns_used 9840
_cell_measurement_temperature 296(2)
_cell_measurement_theta_max 27.52
_cell_measurement_theta_min 3.29
_cell_volume 2674.1(2)
_computing_cell_refinement 'Bruker SAINT'
_computing_data_collection 'Bruker APEX2'
_computing_data_reduction 'Bruker SAINT'
_computing_molecular_graphics 'Bruker SHELXTL'
_computing_publication_material 'Bruker SHELXTL'
_computing_structure_refinement 'SHELXL-97 (Sheldrick, 2008)'
_computing_structure_solution 'SHELXS-97 (Sheldrick, 2008)'
_diffrn_ambient_temperature 296(2)
_diffrn_measured_fraction_theta_full 0.990
_diffrn_measured_fraction_theta_max 0.990
_diffrn_measurement_device_type 'Bruker APEX-II CCD'
_diffrn_measurement_method '\f and \w scans'
_diffrn_radiation_monochromator graphite
_diffrn_radiation_source 'fine-focus sealed tube'
_diffrn_radiation_type MoK\a
_diffrn_radiation_wavelength 0.71073
_diffrn_reflns_av_R_equivalents 0.0227
_diffrn_reflns_av_sigmaI/netI 0.0263
_diffrn_reflns_limit_h_max 15
_diffrn_reflns_limit_h_min -15
_diffrn_reflns_limit_k_max 20
_diffrn_reflns_limit_k_min -19
_diffrn_reflns_limit_l_max 21
_diffrn_reflns_limit_l_min -21
_diffrn_reflns_number 33375
_diffrn_reflns_theta_full 27.53
_diffrn_reflns_theta_max 27.53
_diffrn_reflns_theta_min 1.37
_exptl_absorpt_coefficient_mu 1.136
_exptl_absorpt_correction_T_max 0.7456
_exptl_absorpt_correction_T_min 0.6598
_exptl_absorpt_correction_type multi-scan
_exptl_absorpt_process_details sadabs
_exptl_crystal_colour colorless
_exptl_crystal_density_diffrn 1.248
_exptl_crystal_density_method 'not measured'
_exptl_crystal_description block
_exptl_crystal_F_000 1052
_exptl_crystal_recrystallization_method Sublimation
_exptl_crystal_size_max 0.25
_exptl_crystal_size_mid 0.20
_exptl_crystal_size_min 0.20
_refine_diff_density_max 1.041
_refine_diff_density_min -0.972
_refine_diff_density_rms 0.274
_refine_ls_extinction_method none
_refine_ls_goodness_of_fit_ref 1.127
_refine_ls_hydrogen_treatment constr
_refine_ls_matrix_type full
_refine_ls_number_parameters 457
_refine_ls_number_reflns 12199
_refine_ls_number_restraints 0
_refine_ls_restrained_S_all 1.127
_refine_ls_R_factor_all 0.0421
_refine_ls_R_factor_gt 0.0284
_refine_ls_shift/su_max 0.008
_refine_ls_shift/su_mean 0.000
_refine_ls_structure_factor_coef Fsqd
_refine_ls_weighting_details 'calc w=1/[\s^2^(Fo^2^)+(0.0855P)^2^+0.3918P] where P=(Fo^2^+2Fc^2^)/3'
_refine_ls_weighting_scheme calc
_refine_ls_wR_factor_gt 0.0931
_refine_ls_wR_factor_ref 0.1307
_reflns_number_gt 10181
_reflns_number_total 12199
_reflns_threshold_expression >2sigma(I)
_cod_data_source_file d1dt01914g2.cif
_cod_data_source_block mo50917b
_cod_depositor_comments
;
The following automatic conversions were performed:

data item '_chemical_melting_point' value '370-372' was changed to
'371.0(10)' -- the average value was taken and precision was
estimated.

data item '_symmetry_cell_setting' value 'Triclinic' was changed to
'triclinic' in accordance with the
/home/data/users/saulius/crontab/automatic-downloads/rss-feeds/RSC/lib/dictionaries/cif_core.dic
dictionary named 'cif_core.dic' version 2.4.2 last updated on
2011-04-26.

Automatic conversion script
Id: cif_fix_values 7556 2019-12-06 15:28:31Z antanas 

 Adding full bibliography for 7707876.cif.
;
_cod_original_sg_symbol_H-M P-1
_cod_database_code 7707876

loop_
_symmetry_equiv_pos_as_xyz
'x, y, z'
'-x, -y, -z'

loop_
_atom_site_label
_atom_site_type_symbol
_atom_site_fract_x
_atom_site_fract_y
_atom_site_fract_z
_atom_site_U_iso_or_equiv
_atom_site_adp_type
_atom_site_occupancy
_atom_site_symmetry_multiplicity
_atom_site_calc_flag
_atom_site_refinement_flags
_atom_site_disorder_assembly
_atom_site_disorder_group
Sn1 Sn 0.197098(15) 0.935547(12) 0.234183(12) 0.03099(8) Uani 1 1 d . . .
Si1 Si -0.07166(8) 0.85688(8) 0.35812(8) 0.0556(3) Uani 1 1 d . . .
Si2 Si -0.03975(8) 1.07680(7) 0.24294(7) 0.0499(2) Uani 1 1 d . . .
Si3 Si 0.42058(8) 1.06807(7) 0.21986(8) 0.0527(2) Uani 1 1 d . . .
Si4 Si 0.36555(9) 0.87967(8) 0.39357(7) 0.0524(2) Uani 1 1 d . . .
C1 C 0.0337(2) 0.9630(2) 0.3106(2) 0.0382(6) Uani 1 1 d . . .
C2 C 0.0821(3) 0.9756(3) 0.3860(2) 0.0451(7) Uani 1 1 d . . .
H2A H 0.0257 1.0099 0.4131 0.054 Uiso 1 1 calc R . .
H2B H 0.0908 0.9130 0.4327 0.054 Uiso 1 1 calc R . .
C3 C 0.2004(3) 1.0300(2) 0.3511(2) 0.0450(7) Uani 1 1 d . . .
H3A H 0.2249 1.0345 0.4014 0.054 Uiso 1 1 calc R . .
H3B H 0.1899 1.0945 0.3083 0.054 Uiso 1 1 calc R . .
C4 C 0.2996(3) 0.9822(2) 0.3046(2) 0.0393(6) Uani 1 1 d . . .
C5 C -0.0182(4) 0.7481(3) 0.4430(3) 0.0920(16) Uani 1 1 d . . .
H5A H -0.0032 0.7623 0.4909 0.138 Uiso 1 1 calc R . .
H5B H 0.0524 0.7279 0.4149 0.138 Uiso 1 1 calc R . .
H5C H -0.0761 0.6980 0.4672 0.138 Uiso 1 1 calc R . .
C6 C -0.0936(4) 0.8194(4) 0.2684(4) 0.0934(16) Uani 1 1 d . . .
H6A H -0.1314 0.7577 0.2961 0.140 Uiso 1 1 calc R . .
H6B H -0.0195 0.8163 0.2320 0.140 Uiso 1 1 calc R . .
H6C H -0.1413 0.8650 0.2311 0.140 Uiso 1 1 calc R . .
C7 C -0.2146(4) 0.8809(4) 0.4192(4) 0.0947(18) Uani 1 1 d . . .
H7A H -0.2652 0.8259 0.4422 0.142 Uiso 1 1 calc R . .
H7B H -0.2496 0.9349 0.3785 0.142 Uiso 1 1 calc R . .
H7C H -0.2027 0.8942 0.4683 0.142 Uiso 1 1 calc R . .
C8 C -0.1350(4) 1.0574(4) 0.1744(4) 0.0870(15) Uani 1 1 d . . .
H8A H -0.1720 1.1161 0.1437 0.130 Uiso 1 1 calc R . .
H8B H -0.1933 1.0095 0.2135 0.130 Uiso 1 1 calc R . .
H8C H -0.0884 1.0366 0.1310 0.130 Uiso 1 1 calc R . .
C9 C -0.1322(5) 1.1246(4) 0.3226(4) 0.0980(17) Uani 1 1 d . . .
H9A H -0.1843 1.1713 0.2915 0.147 Uiso 1 1 calc R . .
H9B H -0.0829 1.1537 0.3441 0.147 Uiso 1 1 calc R . .
H9C H -0.1766 1.0731 0.3727 0.147 Uiso 1 1 calc R . .
C10 C 0.0594(4) 1.1787(3) 0.1585(4) 0.0734(13) Uani 1 1 d . . .
H10A H 0.1056 1.1599 0.1136 0.110 Uiso 1 1 calc R . .
H10B H 0.1096 1.1956 0.1886 0.110 Uiso 1 1 calc R . .
H10C H 0.0136 1.2328 0.1302 0.110 Uiso 1 1 calc R . .
C11 C 0.3642(4) 1.1875(3) 0.1536(3) 0.0728(12) Uani 1 1 d . . .
H11A H 0.4284 1.2297 0.1151 0.109 Uiso 1 1 calc R . .
H11B H 0.3208 1.2134 0.1942 0.109 Uiso 1 1 calc R . .
H11C H 0.3144 1.1807 0.1176 0.109 Uiso 1 1 calc R . .
C12 C 0.5311(4) 1.0967(3) 0.2721(4) 0.0856(15) Uani 1 1 d . . .
H12A H 0.5776 1.0417 0.2960 0.128 Uiso 1 1 calc R . .
H12B H 0.4919 1.1144 0.3198 0.128 Uiso 1 1 calc R . .
H12C H 0.5803 1.1488 0.2271 0.128 Uiso 1 1 calc R . .
C13 C 0.5004(4) 1.0196(3) 0.1366(3) 0.0714(12) Uani 1 1 d . . .
H13A H 0.5148 1.0701 0.0772 0.107 Uiso 1 1 calc R . .
H13B H 0.4538 0.9702 0.1376 0.107 Uiso 1 1 calc R . .
H13C H 0.5731 0.9937 0.1527 0.107 Uiso 1 1 calc R . .
C14 C 0.4103(4) 0.9214(4) 0.4735(3) 0.0777(13) Uani 1 1 d . . .
H14A H 0.4219 0.8671 0.5267 0.117 Uiso 1 1 calc R . .
H14B H 0.3504 0.9603 0.4899 0.117 Uiso 1 1 calc R . .
H14C H 0.4815 0.9581 0.4450 0.117 Uiso 1 1 calc R . .
C15 C 0.4950(4) 0.8284(4) 0.3415(3) 0.0830(14) Uani 1 1 d . . .
H15A H 0.5542 0.8772 0.3078 0.124 Uiso 1 1 calc R . .
H15B H 0.4721 0.8050 0.3019 0.124 Uiso 1 1 calc R . .
H15C H 0.5250 0.7769 0.3881 0.124 Uiso 1 1 calc R . .
C16 C 0.2656(4) 0.7744(3) 0.4689(3) 0.0785(13) Uani 1 1 d . . .
H16A H 0.2308 0.7533 0.4326 0.118 Uiso 1 1 calc R . .
H16B H 0.2056 0.7927 0.5077 0.118 Uiso 1 1 calc R . .
H16C H 0.3093 0.7233 0.5048 0.118 Uiso 1 1 calc R . .
C18 C 0.2197(4) 1.0069(3) 0.0909(3) 0.0654(11) Uani 1 1 d . . .
H18 H 0.2565 1.0666 0.0639 0.078 Uiso 1 1 calc R . .
C19 C 0.1892(7) 0.9775(5) 0.0403(4) 0.136(3) Uani 1 1 d . . .
H19A H 0.1521 0.9181 0.0637 0.163 Uiso 1 1 calc R . .
H19B H 0.2034 1.0145 -0.0216 0.163 Uiso 1 1 calc R . .
Sn2 Sn 0.299200(15) 0.575059(13) 0.263433(12) 0.03226(8) Uani 1 1 d . . .
Si5 Si 0.59573(8) 0.63695(8) 0.17842(8) 0.0518(2) Uani 1 1 d . . .
Si6 Si 0.52254(9) 0.42641(7) 0.30729(7) 0.0539(2) Uani 1 1 d . . .
Si7 Si 0.09680(8) 0.46402(7) 0.22101(8) 0.0532(2) Uani 1 1 d . . .
Si8 Si 0.20797(8) 0.65190(7) 0.06383(6) 0.0456(2) Uani 1 1 d . . .
C20 C 0.2303(3) 0.7926(2) 0.2515(2) 0.0401(6) Uani 1 1 d . . .
C21 C 0.2597(3) 0.7150(2) 0.2540(2) 0.0372(6) Uani 1 1 d . . .
C22 C 0.2275(4) 0.4911(3) 0.4024(2) 0.0576(9) Uani 1 1 d . . .
H22 H 0.2283 0.4251 0.4219 0.069 Uiso 1 1 calc R . .
C23 C 0.1838(5) 0.5242(4) 0.4609(3) 0.107(2) Uani 1 1 d . . .
H23A H 0.1813 0.5899 0.4442 0.128 Uiso 1 1 calc R . .
H23B H 0.1543 0.4827 0.5202 0.128 Uiso 1 1 calc R . .
C24 C 0.4787(3) 0.5404(2) 0.2168(2) 0.0389(6) Uani 1 1 d . . .
C25 C 0.4619(3) 0.5245(2) 0.1323(2) 0.0441(7) Uani 1 1 d . . .
H25A H 0.4748 0.5852 0.0801 0.053 Uiso 1 1 calc R . .
H25B H 0.5213 0.4814 0.1212 0.053 Uiso 1 1 calc R . .
C26 C 0.3413(3) 0.4836(2) 0.1403(2) 0.0449(7) Uani 1 1 d . . .
H26A H 0.3338 0.4184 0.1857 0.054 Uiso 1 1 calc R . .
H26B H 0.3382 0.4817 0.0832 0.054 Uiso 1 1 calc R . .
C27 C 0.2346(3) 0.5414(2) 0.1656(2) 0.0385(6) Uani 1 1 d . . .
C28 C 0.5486(3) 0.7627(3) 0.1212(3) 0.0620(10) Uani 1 1 d . . .
H28A H 0.6056 0.8060 0.1185 0.093 Uiso 1 1 calc R . .
H28B H 0.4749 0.7719 0.1546 0.093 Uiso 1 1 calc R . .
H28C H 0.5411 0.7746 0.0612 0.093 Uiso 1 1 calc R . .
C29 C 0.6580(4) 0.6356(4) 0.2741(4) 0.0893(16) Uani 1 1 d . . .
H29A H 0.7001 0.5778 0.2978 0.134 Uiso 1 1 calc R . .
H29B H 0.5959 0.6387 0.3207 0.134 Uiso 1 1 calc R . .
H29C H 0.7097 0.6896 0.2526 0.134 Uiso 1 1 calc R . .
C30 C 0.7178(4) 0.6205(4) 0.0928(4) 0.0864(16) Uani 1 1 d . . .
H30A H 0.6882 0.6247 0.0418 0.130 Uiso 1 1 calc R . .
H30B H 0.7515 0.5590 0.1193 0.130 Uiso 1 1 calc R . .
H30C H 0.7763 0.6695 0.0735 0.130 Uiso 1 1 calc R . .
C31 C 0.5105(4) 0.4364(4) 0.4179(3) 0.0809(14) Uani 1 1 d . . .
H31A H 0.4845 0.4990 0.4118 0.121 Uiso 1 1 calc R . .
H31B H 0.5853 0.4259 0.4345 0.121 Uiso 1 1 calc R . .
H31C H 0.4557 0.3893 0.4637 0.121 Uiso 1 1 calc R . .
C32 C 0.6759(4) 0.3922(4) 0.2725(3) 0.0846(15) Uani 1 1 d . . .
H32A H 0.6872 0.3266 0.3101 0.127 Uiso 1 1 calc R . .
H32B H 0.7295 0.4321 0.2789 0.127 Uiso 1 1 calc R . .
H32C H 0.6893 0.4006 0.2107 0.127 Uiso 1 1 calc R . .
C33 C 0.4303(6) 0.3190(3) 0.3333(4) 0.0931(18) Uani 1 1 d . . .
H33A H 0.4395 0.3064 0.2804 0.140 Uiso 1 1 calc R . .
H33B H 0.3500 0.3314 0.3519 0.140 Uiso 1 1 calc R . .
H33C H 0.4544 0.2645 0.3810 0.140 Uiso 1 1 calc R . .
C34 C 0.1267(4) 0.3389(3) 0.2989(3) 0.0805(14) Uani 1 1 d . . .
H34A H 0.1541 0.3403 0.3487 0.121 Uiso 1 1 calc R . .
H34B H 0.1849 0.3115 0.2667 0.121 Uiso 1 1 calc R . .
H34C H 0.0564 0.3009 0.3209 0.121 Uiso 1 1 calc R . .
C35 C 0.0263(4) 0.4470(4) 0.1378(3) 0.0817(14) Uani 1 1 d . . .
H35A H 0.0811 0.4201 0.1031 0.123 Uiso 1 1 calc R . .
H35B H 0.0015 0.5076 0.0982 0.123 Uiso 1 1 calc R . .
H35C H -0.0399 0.4046 0.1693 0.123 Uiso 1 1 calc R . .
C36 C -0.0132(4) 0.5130(4) 0.2908(3) 0.0822(14) Uani 1 1 d . . .
H36A H -0.0792 0.4700 0.3203 0.123 Uiso 1 1 calc R . .
H36B H -0.0382 0.5742 0.2524 0.123 Uiso 1 1 calc R . .
H36C H 0.0214 0.5199 0.3352 0.123 Uiso 1 1 calc R . .
C37 C 0.2143(5) 0.6212(4) -0.0349(3) 0.0828(14) Uani 1 1 d . . .
H37A H 0.1630 0.5678 -0.0174 0.124 Uiso 1 1 calc R . .
H37B H 0.2925 0.6050 -0.0546 0.124 Uiso 1 1 calc R . .
H37C H 0.1906 0.6751 -0.0832 0.124 Uiso 1 1 calc R . .
C38 C 0.0642(3) 0.7069(3) 0.0872(3) 0.0677(10) Uani 1 1 d . . .
H38A H 0.0595 0.7674 0.0379 0.102 Uiso 1 1 calc R . .
H38B H 0.0571 0.7162 0.1417 0.102 Uiso 1 1 calc R . .
H38C H 0.0024 0.6653 0.0940 0.102 Uiso 1 1 calc R . .
C39 C 0.3183(3) 0.7501(3) 0.0216(3) 0.0650(10) Uani 1 1 d . . .
H39A H 0.3018 0.8006 -0.0324 0.098 Uiso 1 1 calc R . .
H39B H 0.3945 0.7261 0.0087 0.098 Uiso 1 1 calc R . .
H39C H 0.3155 0.7743 0.0667 0.098 Uiso 1 1 calc R . .

loop_
_atom_site_aniso_label
_atom_site_aniso_U_11
_atom_site_aniso_U_22
_atom_site_aniso_U_33
_atom_site_aniso_U_23
_atom_site_aniso_U_13
_atom_site_aniso_U_12
Sn1 0.03460(12) 0.02906(11) 0.03224(12) -0.01601(8) -0.00623(8) 0.00276(7)
Si1 0.0390(5) 0.0553(6) 0.0705(7) -0.0292(5) 0.0040(4) -0.0100(4)
Si2 0.0440(5) 0.0498(5) 0.0641(6) -0.0294(5) -0.0201(4) 0.0166(4)
Si3 0.0395(5) 0.0453(5) 0.0793(7) -0.0348(5) -0.0033(4) -0.0025(4)
Si4 0.0537(5) 0.0609(6) 0.0580(6) -0.0340(5) -0.0287(5) 0.0196(4)
C1 0.0328(14) 0.0433(16) 0.0429(16) -0.0229(13) -0.0065(12) 0.0031(11)
C2 0.0452(17) 0.0576(19) 0.0374(16) -0.0261(14) -0.0068(13) 0.0079(14)
C3 0.0468(17) 0.0515(18) 0.0563(19) -0.0396(16) -0.0177(14) 0.0127(14)
C4 0.0377(15) 0.0417(16) 0.0495(17) -0.0283(14) -0.0134(13) 0.0070(12)
C5 0.083(3) 0.059(3) 0.091(3) 0.003(2) 0.009(3) -0.022(2)
C6 0.083(3) 0.096(4) 0.133(5) -0.077(4) -0.014(3) -0.020(3)
C7 0.046(2) 0.113(4) 0.122(5) -0.061(4) 0.022(3) -0.013(2)
C8 0.080(3) 0.093(4) 0.103(4) -0.042(3) -0.051(3) 0.017(3)
C9 0.097(4) 0.096(4) 0.114(4) -0.066(3) -0.017(3) 0.051(3)
C10 0.077(3) 0.043(2) 0.093(3) -0.016(2) -0.030(3) 0.0137(19)
C11 0.062(2) 0.050(2) 0.091(3) -0.022(2) 0.006(2) -0.0056(18)
C12 0.062(3) 0.080(3) 0.136(5) -0.059(3) -0.029(3) -0.007(2)
C13 0.063(2) 0.064(2) 0.079(3) -0.036(2) 0.017(2) -0.0025(19)
C14 0.073(3) 0.109(4) 0.074(3) -0.053(3) -0.034(2) 0.010(3)
C15 0.080(3) 0.090(3) 0.095(4) -0.052(3) -0.036(3) 0.045(3)
C16 0.101(4) 0.061(3) 0.071(3) -0.017(2) -0.039(3) 0.015(2)
C18 0.090(3) 0.061(2) 0.0405(19) -0.0192(17) -0.0087(19) 0.002(2)
C19 0.232(8) 0.129(5) 0.058(3) -0.036(3) -0.041(4) -0.040(5)
Sn2 0.03672(12) 0.02891(11) 0.03439(12) -0.01689(9) -0.00650(8) 0.00327(8)
Si5 0.0366(4) 0.0552(6) 0.0728(7) -0.0338(5) -0.0156(4) 0.0061(4)
Si6 0.0663(6) 0.0502(5) 0.0520(6) -0.0253(5) -0.0249(5) 0.0268(5)
Si7 0.0455(5) 0.0567(6) 0.0681(6) -0.0376(5) -0.0042(4) -0.0112(4)
Si8 0.0452(5) 0.0546(5) 0.0445(5) -0.0253(4) -0.0164(4) 0.0091(4)
C20 0.0431(16) 0.0366(15) 0.0466(17) -0.0229(13) -0.0099(13) 0.0045(12)
C21 0.0403(15) 0.0341(14) 0.0403(16) -0.0186(12) -0.0080(12) 0.0025(11)
C22 0.081(3) 0.0464(19) 0.0348(17) -0.0113(14) -0.0004(16) -0.0029(17)
C23 0.164(6) 0.078(3) 0.056(3) -0.028(2) 0.024(3) 0.006(3)
C24 0.0381(15) 0.0390(15) 0.0462(17) -0.0236(13) -0.0115(12) 0.0086(12)
C25 0.0436(16) 0.0536(18) 0.0436(17) -0.0296(15) -0.0104(13) 0.0153(14)
C26 0.0506(18) 0.0509(18) 0.0473(18) -0.0334(15) -0.0145(14) 0.0114(14)
C27 0.0395(15) 0.0423(16) 0.0432(16) -0.0260(13) -0.0111(12) 0.0044(12)
C28 0.050(2) 0.053(2) 0.081(3) -0.0249(19) -0.0092(18) -0.0093(16)
C29 0.088(3) 0.085(3) 0.125(4) -0.054(3) -0.065(3) 0.010(3)
C30 0.044(2) 0.094(4) 0.120(4) -0.055(3) 0.009(2) 0.002(2)
C31 0.096(3) 0.097(3) 0.060(3) -0.039(2) -0.035(2) 0.040(3)
C32 0.087(3) 0.098(4) 0.085(3) -0.052(3) -0.040(3) 0.057(3)
C33 0.138(5) 0.044(2) 0.091(4) -0.016(2) -0.045(4) 0.029(3)
C34 0.087(3) 0.061(3) 0.093(3) -0.033(3) -0.004(3) -0.024(2)
C35 0.069(3) 0.095(3) 0.108(4) -0.063(3) -0.023(3) -0.016(2)
C36 0.055(2) 0.100(4) 0.102(4) -0.062(3) 0.012(2) -0.015(2)
C37 0.108(4) 0.099(4) 0.060(3) -0.046(3) -0.033(3) 0.017(3)
C38 0.054(2) 0.068(3) 0.083(3) -0.033(2) -0.022(2) 0.0165(18)
C39 0.060(2) 0.063(2) 0.053(2) -0.0015(18) -0.0150(17) -0.0091(18)

loop_
_atom_type_symbol
_atom_type_description
_atom_type_scat_dispersion_real
_atom_type_scat_dispersion_imag
_atom_type_scat_source
C C 0.0033 0.0016 'International Tables Vol C Tables 4.2.6.8 and 6.1.1.4'
H H 0.0000 0.0000 'International Tables Vol C Tables 4.2.6.8 and 6.1.1.4'
Si Si 0.0817 0.0704 'International Tables Vol C Tables 4.2.6.8 and 6.1.1.4'
Sn Sn -0.6537 1.4246 'International Tables Vol C Tables 4.2.6.8 and 6.1.1.4'

loop_
_citation_id
_citation_doi
_citation_year
1 10.1002/anie.201608162 2016

loop_
_geom_angle_atom_site_label_1
_geom_angle_atom_site_label_2
_geom_angle_atom_site_label_3
_geom_angle
_geom_angle_site_symmetry_1
_geom_angle_site_symmetry_3
_geom_angle_publ_flag
C20 Sn1 C18 101.32(14) . . ?
C20 Sn1 C4 112.31(12) . . ?
C18 Sn1 C4 119.53(15) . . ?
C20 Sn1 C1 117.30(12) . . ?
C18 Sn1 C1 115.53(14) . . ?
C4 Sn1 C1 91.87(11) . . ?
C5 Si1 C7 104.6(3) . . ?
C5 Si1 C6 104.6(3) . . ?
C7 Si1 C6 110.5(3) . . ?
C5 Si1 C1 112.85(18) . . ?
C7 Si1 C1 111.9(2) . . ?
C6 Si1 C1 111.9(2) . . ?
C8 Si2 C10 103.8(2) . . ?
C8 Si2 C9 108.3(2) . . ?
C10 Si2 C9 105.6(2) . . ?
C8 Si2 C1 112.93(18) . . ?
C10 Si2 C1 116.46(16) . . ?
C9 Si2 C1 109.27(19) . . ?
C11 Si3 C12 103.6(2) . . ?
C11 Si3 C13 107.3(2) . . ?
C12 Si3 C13 107.8(2) . . ?
C11 Si3 C4 112.32(16) . . ?
C12 Si3 C4 114.2(2) . . ?
C13 Si3 C4 111.08(16) . . ?
C14 Si4 C15 109.1(2) . . ?
C14 Si4 C16 104.1(2) . . ?
C15 Si4 C16 105.0(2) . . ?
C14 Si4 C4 110.39(18) . . ?
C15 Si4 C4 111.99(18) . . ?
C16 Si4 C4 115.82(17) . . ?
C2 C1 Si1 112.3(2) . . ?
C2 C1 Si2 110.6(2) . . ?
Si1 C1 Si2 110.08(15) . . ?
C2 C1 Sn1 99.04(18) . . ?
Si1 C1 Sn1 111.16(14) . . ?
Si2 C1 Sn1 113.36(15) . . ?
C3 C2 C1 113.5(3) . . ?
C2 C3 C4 114.1(2) . . ?
C3 C4 Si3 114.4(2) . . ?
C3 C4 Si4 110.3(2) . . ?
Si3 C4 Si4 109.38(15) . . ?
C3 C4 Sn1 98.85(18) . . ?
Si3 C4 Sn1 109.86(15) . . ?
Si4 C4 Sn1 113.81(14) . . ?
C19 C18 Sn1 126.9(4) . . ?
C21 Sn2 C22 101.37(13) . . ?
C21 Sn2 C27 113.38(11) . . ?
C22 Sn2 C27 116.16(14) . . ?
C21 Sn2 C24 119.83(11) . . ?
C22 Sn2 C24 114.71(14) . . ?
C27 Sn2 C24 92.34(11) . . ?
C28 Si5 C30 104.6(2) . . ?
C28 Si5 C29 105.0(2) . . ?
C30 Si5 C29 108.4(3) . . ?
C28 Si5 C24 115.73(14) . . ?
C30 Si5 C24 109.84(19) . . ?
C29 Si5 C24 112.7(2) . . ?
C32 Si6 C31 107.9(2) . . ?
C32 Si6 C33 104.8(2) . . ?
C31 Si6 C33 105.8(3) . . ?
C32 Si6 C24 112.01(19) . . ?
C31 Si6 C24 112.40(17) . . ?
C33 Si6 C24 113.37(18) . . ?
C35 Si7 C36 108.8(2) . . ?
C35 Si7 C34 103.8(2) . . ?
C36 Si7 C34 106.4(2) . . ?
C35 Si7 C27 112.77(19) . . ?
C36 Si7 C27 112.19(17) . . ?
C34 Si7 C27 112.31(18) . . ?
C39 Si8 C37 104.1(2) . . ?
C39 Si8 C38 105.5(2) . . ?
C37 Si8 C38 109.3(2) . . ?
C39 Si8 C27 115.04(15) . . ?
C37 Si8 C27 110.24(18) . . ?
C38 Si8 C27 112.20(17) . . ?
C21 C20 Sn1 172.9(3) . . ?
C20 C21 Sn2 176.0(3) . . ?
C23 C22 Sn2 125.4(3) . . ?
C25 C24 Si6 111.9(2) . . ?
C25 C24 Si5 108.7(2) . . ?
Si6 C24 Si5 109.57(15) . . ?
C25 C24 Sn2 99.39(18) . . ?
Si6 C24 Sn2 109.46(15) . . ?
Si5 C24 Sn2 117.44(14) . . ?
C26 C25 C24 115.5(3) . . ?
C25 C26 C27 114.7(2) . . ?
C26 C27 Si8 111.9(2) . . ?
C26 C27 Si7 111.7(2) . . ?
Si8 C27 Si7 110.05(15) . . ?
C26 C27 Sn2 98.71(18) . . ?
Si8 C27 Sn2 113.14(14) . . ?
Si7 C27 Sn2 110.98(15) . . ?

loop_
_geom_bond_atom_site_label_1
_geom_bond_atom_site_label_2
_geom_bond_distance
_geom_bond_site_symmetry_2
_geom_bond_publ_flag
Sn1 C20 2.115(3) . ?
Sn1 C18 2.136(4) . ?
Sn1 C4 2.182(3) . ?
Sn1 C1 2.184(3) . ?
Si1 C5 1.860(5) . ?
Si1 C7 1.868(5) . ?
Si1 C6 1.878(5) . ?
Si1 C1 1.905(3) . ?
Si2 C8 1.874(4) . ?
Si2 C10 1.879(5) . ?
Si2 C9 1.886(4) . ?
Si2 C1 1.908(3) . ?
Si3 C11 1.868(4) . ?
Si3 C12 1.874(4) . ?
Si3 C13 1.886(4) . ?
Si3 C4 1.904(3) . ?
Si4 C14 1.873(4) . ?
Si4 C15 1.876(4) . ?
Si4 C16 1.881(5) . ?
Si4 C4 1.913(3) . ?
C1 C2 1.568(4) . ?
C2 C3 1.547(5) . ?
C3 C4 1.569(4) . ?
C18 C19 1.228(6) . ?
Sn2 C21 2.117(3) . ?
Sn2 C22 2.139(3) . ?
Sn2 C27 2.184(3) . ?
Sn2 C24 2.196(3) . ?
Si5 C28 1.870(4) . ?
Si5 C30 1.879(5) . ?
Si5 C29 1.880(4) . ?
Si5 C24 1.907(3) . ?
Si6 C32 1.879(4) . ?
Si6 C31 1.883(4) . ?
Si6 C33 1.886(6) . ?
Si6 C24 1.903(3) . ?
Si7 C35 1.868(4) . ?
Si7 C36 1.880(4) . ?
Si7 C34 1.881(5) . ?
Si7 C27 1.903(3) . ?
Si8 C39 1.864(4) . ?
Si8 C37 1.873(4) . ?
Si8 C38 1.873(4) . ?
Si8 C27 1.902(3) . ?
C20 C21 1.204(5) . ?
C22 C23 1.276(6) . ?
C24 C25 1.577(4) . ?
C25 C26 1.551(4) . ?
C26 C27 1.571(4) . ?
